data_7243261
loop_
_publ_author_name
'Yu, Jing-Wei'
'Yu, Hai-Jiao'
'Yao, Zhi-Yuan'
'Li, Zi-Han'
'Ren, Qiu'
'Luo, Hong-Bin'
'Zou, Yang'
'Wang, Lifeng'
'Ren, Xiao-Ming'

_publ_section_title
;
 A water-stable open-framework zirconium(iv) phosphate and its
 water-assisted high proton conductivity
;
_journal_issue 35
_journal_name_full CrystEngComm
_journal_page_first 6093
_journal_page_last 6097
_journal_paper_doi 10.1039/D1CE00852H
_journal_volume 23
_journal_year 2021
_chemical_formula_moiety '0.5(F24 H16 O60 P12 Zr12), 10(H4 N)'
_chemical_formula_sum 'F12 H48 N10 O30 P6 Zr6'
_chemical_formula_weight 1629.62
_space_group_crystal_system monoclinic
_space_group_IT_number 14
_space_group_name_Hall '-P 2yn'
_space_group_name_H-M_alt 'P 1 21/n 1'
_atom_sites_solution_hydrogens difmap
_atom_sites_solution_primary dual
_audit_creation_date 2020-07-02
_audit_creation_method
;
Olex2 1.2-beta
(compiled 2018.05.29 svn.r3508 for OlexSys, GUI svn.r5506)
;
_audit_update_record
;
2021-06-26 deposited with the CCDC.	2021-07-21 downloaded from the CCDC.
;
_cell_angle_alpha 90
_cell_angle_beta 102.593(4)
_cell_angle_gamma 90
_cell_formula_units_Z 2
_cell_length_a 15.502(2)
_cell_length_b 7.5316(11)
_cell_length_c 19.141(3)
_cell_measurement_reflns_used 9986
_cell_measurement_temperature 273(2)
_cell_measurement_theta_max 27.61
_cell_measurement_theta_min 2.69
_cell_volume 2181.0(5)
_computing_cell_refinement 'SAINT v8.37A (Bruker, 2015)'
_computing_data_reduction 'SAINT v8.37A (Bruker, 2015)'
_computing_molecular_graphics 'Olex2 (Dolomanov et al., 2009)'
_computing_publication_material 'Olex2 (Dolomanov et al., 2009)'
_computing_structure_refinement 'XL (Sheldrick, 2008)'
_computing_structure_solution 'ShelXT (Sheldrick, 2015)'
_diffrn_ambient_temperature 273.15
_diffrn_measured_fraction_theta_full 0.993
_diffrn_measured_fraction_theta_max 0.990
_diffrn_measurement_device_type 'Bruker APEX-II CCD'
_diffrn_measurement_method '\f and \w scans'
_diffrn_radiation_type MoK\a
_diffrn_radiation_wavelength 0.71073
_diffrn_reflns_av_R_equivalents 0.0291
_diffrn_reflns_av_unetI/netI 0.0260
_diffrn_reflns_Laue_measured_fraction_full 0.993
_diffrn_reflns_Laue_measured_fraction_max 0.990
_diffrn_reflns_limit_h_max 16
_diffrn_reflns_limit_h_min -20
_diffrn_reflns_limit_k_max 8
_diffrn_reflns_limit_k_min -9
_diffrn_reflns_limit_l_max 23
_diffrn_reflns_limit_l_min -24
_diffrn_reflns_number 21056
_diffrn_reflns_point_group_measured_fraction_full 0.993
_diffrn_reflns_point_group_measured_fraction_max 0.990
_diffrn_reflns_theta_full 25.242
_diffrn_reflns_theta_max 27.643
_diffrn_reflns_theta_min 1.536
_diffrn_standards_number 0
_exptl_absorpt_coefficient_mu 1.751
_exptl_absorpt_correction_T_max 0.7456
_exptl_absorpt_correction_T_min 0.4009
_exptl_absorpt_correction_type none
_exptl_absorpt_process_details
;
SADABS-2016/2 (Bruker,2016/2) was used for absorption correction.
wR2(int) was 0.1195 before and 0.0466 after correction.
The Ratio of minimum to maximum transmission is 0.5377.
The \l/2 correction factor is Not present.
;
_exptl_crystal_colour colorless
_exptl_crystal_density_diffrn 2.481
_exptl_crystal_description needle
_exptl_crystal_F_000 1592
_exptl_crystal_size_max 0.21
_exptl_crystal_size_mid 0.18
_exptl_crystal_size_min 0.12
_refine_diff_density_max 0.811
_refine_diff_density_min -1.183
_refine_diff_density_rms 0.214
_refine_ls_extinction_coef 0.0098(5)
_refine_ls_extinction_expression Fc^*^=kFc[1+0.001xFc^2^\l^3^/sin(2\q)]^-1/4^
_refine_ls_extinction_method 'SHELXL-2016/6 (Sheldrick 2016)'
_refine_ls_goodness_of_fit_ref 1.078
_refine_ls_hydrogen_treatment constr
_refine_ls_matrix_type full
_refine_ls_number_parameters 290
_refine_ls_number_reflns 5031
_refine_ls_number_restraints 0
_refine_ls_restrained_S_all 1.078
_refine_ls_R_factor_all 0.0349
_refine_ls_R_factor_gt 0.0315
_refine_ls_shift/su_max 0.002
_refine_ls_shift/su_mean 0.000
_refine_ls_structure_factor_coef Fsqd
_refine_ls_weighting_details 'w=1/[\s^2^(Fo^2^)+(0.0639P)^2^+5.0405P] where P=(Fo^2^+2Fc^2^)/3'
_refine_ls_weighting_scheme calc
_refine_ls_wR_factor_gt 0.1019
_refine_ls_wR_factor_ref 0.1046
_reflns_Friedel_coverage 0.000
_reflns_number_gt 4666
_reflns_number_total 5031
_reflns_threshold_expression 'I > 2\s(I)'
_cod_data_source_file d1ce00852h3.cif
_cod_data_source_block t2
_cod_depositor_comments 'Adding full bibliography for 7243261.cif.'
_cod_original_cell_volume 2181.0(6)
_cod_database_code 7243261
_shelx_shelxl_version_number 2016/6
_shelx_space_group_comment
;
The symmetry employed for this shelxl refinement is uniquely defined
by the following loop, which should always be used as a source of
symmetry information in preference to the above space-group names.
They are only intended as comments.
;
_shelx_estimated_absorpt_t_max 0.817
_shelx_estimated_absorpt_t_min 0.710
_olex2_refinement_description
;
1. Fixed Uiso
 At 1.2 times of:
  All N(H,H,H,H) groups, H2W of O2W, H2 of O8, H1W of O1W
 At 1.5 times of:
  H3W of O3W
2.a Riding coordinates:
 O8(H2), O3W(H3W), O2W(H2W), O1W(H1W), N2(H2A,H2B,H2C,H2D), N1(H1A,H1B,H1C,
 H1D), N4(H4A,H4B,H4C,H4D), N5(H5A,H5B,H5C,H5D), N3(H3A,H3B,H3C,H3D)
;
_olex2_submission_special_instructions 'No special instructions were received'

loop_
_space_group_symop_operation_xyz
'x, y, z'
'-x+1/2, y+1/2, -z+1/2'
'-x, -y, -z'
'x-1/2, -y-1/2, z-1/2'

loop_
_atom_site_label
_atom_site_type_symbol
_atom_site_fract_x
_atom_site_fract_y
_atom_site_fract_z
_atom_site_U_iso_or_equiv
_atom_site_adp_type
_atom_site_occupancy
_atom_site_site_symmetry_order
_atom_site_calc_flag
_atom_site_refinement_flags_posn
_atom_site_refinement_flags_adp
_atom_site_refinement_flags_occupancy
_atom_site_disorder_assembly
_atom_site_disorder_group
Zr1 Zr 0.29898(2) 0.75748(4) 0.64897(2) 0.01320(11) Uani 1 1 d . . . . .
Zr2 Zr 0.59910(2) 0.54133(4) 0.62817(2) 0.01359(11) Uani 1 1 d . . . . .
Zr3 Zr 0.60092(2) 0.47816(4) 0.90432(2) 0.01385(12) Uani 1 1 d . . . . .
P1 P 0.07833(6) 0.75680(11) 0.54971(5) 0.01388(19) Uani 1 1 d . . . . .
P2 P 0.41503(6) 0.74466(11) 0.51204(5) 0.0148(2) Uani 1 1 d . . . . .
P3 P 0.51522(6) 0.75146(11) 0.75881(5) 0.0146(2) Uani 1 1 d . . . . .
F1 F 0.30724(16) 1.0246(3) 0.65441(13) 0.0264(5) Uani 1 1 d . . . . .
F2 F 0.25065(18) 0.7430(4) 0.73720(14) 0.0394(7) Uani 1 1 d . . . . .
F4 F 0.70123(16) 0.4142(3) 0.69052(12) 0.0290(5) Uani 1 1 d . . . . .
F5 F 0.70601(15) 0.6209(3) 0.90009(14) 0.0320(6) Uani 1 1 d . . . . .
F6 F 0.66987(16) 0.3297(3) 0.98419(12) 0.0302(5) Uani 1 1 d . . . . .
F3 F 0.51458(17) 0.3509(4) 0.64306(13) 0.0345(6) Uani 1 1 d . . . . .
O7 O 0.37360(17) 0.6046(4) 0.45728(14) 0.0222(6) Uani 1 1 d . . . . .
O10 O 0.42074(19) 0.7323(5) 0.71461(17) 0.0329(7) Uani 1 1 d . . . . .
O1 O 0.17073(19) 0.7949(5) 0.59254(17) 0.0338(7) Uani 1 1 d . . . . .
O6 O 0.50128(19) 0.6738(4) 0.55845(15) 0.0297(7) Uani 1 1 d . . . . .
O8 O 0.4352(2) 0.9115(4) 0.47224(16) 0.0312(7) Uani 1 1 d . . . . .
H2 H 0.404739 0.847768 0.439220 0.037 Uiso 1 1 d R . . . .
O12 O 0.5376(2) 0.9399(4) 0.77948(18) 0.0356(7) Uani 1 1 d . . . . .
O5 O 0.35144(19) 0.7907(4) 0.55886(15) 0.0289(6) Uani 1 1 d . . . . .
O9 O 0.57920(18) 0.6800(4) 0.71486(14) 0.0268(6) Uani 1 1 d . . . . .
O11 O 0.52161(18) 0.6336(4) 0.82535(14) 0.0268(6) Uani 1 1 d . . . . .
O4 O 0.06369(19) 0.8460(4) 0.47662(14) 0.0267(6) Uani 1 1 d . . . . .
O3 O 0.01176(19) 0.8264(4) 0.59084(15) 0.0298(7) Uani 1 1 d . . . . .
O2 O 0.0687(2) 0.5554(4) 0.53872(17) 0.0316(7) Uani 1 1 d . . . . .
O3W O 0.62193(17) 0.3111(3) 0.83149(13) 0.0183(5) Uani 1 1 d . . . . .
H3W H 0.646643 0.365412 0.802174 0.027 Uiso 1 1 d R . . . .
O2W O 0.68537(16) 0.7202(3) 0.60645(13) 0.0141(5) Uani 1 1 d . . . . .
H2W H 0.718599 0.722872 0.648107 0.017 Uiso 1 1 d R . . . .
O1W O 0.2892(2) 0.4976(4) 0.62859(18) 0.0309(7) Uani 1 1 d . . . . .
H1W H 0.340728 0.455704 0.631254 0.037 Uiso 1 1 d R . . . .
N2 N 0.4300(2) 1.2395(5) 0.75263(19) 0.0278(8) Uani 1 1 d . . . . .
H2A H 0.471573 1.155701 0.766782 0.033 Uiso 1 1 d R . . . .
H2B H 0.385373 1.190031 0.720492 0.033 Uiso 1 1 d R . . . .
H2C H 0.453263 1.329391 0.731782 0.033 Uiso 1 1 d R . . . .
H2D H 0.409753 1.277341 0.790652 0.033 Uiso 1 1 d R . . . .
N1 N 0.3574(3) 1.2216(5) 0.5453(2) 0.0327(8) Uani 1 1 d . . . . .
H1A H 0.339491 1.167737 0.581637 0.039 Uiso 1 1 d R . . . .
H1B H 0.380951 1.138687 0.521137 0.039 Uiso 1 1 d R . . . .
H1C H 0.396181 1.299527 0.561777 0.039 Uiso 1 1 d R . . . .
H1D H 0.310921 1.273197 0.515917 0.039 Uiso 1 1 d R . . . .
N4 N 0.6654(2) 0.9837(5) 0.9074(2) 0.0289(8) Uani 1 1 d . . . . .
H4A H 0.685226 0.871144 0.912207 0.035 Uiso 1 1 d R . . . .
H4B H 0.622706 0.990184 0.867197 0.035 Uiso 1 1 d R . . . .
H4C H 0.707576 1.052724 0.903717 0.035 Uiso 1 1 d R . . . .
H4D H 0.642706 1.012894 0.945317 0.035 Uiso 1 1 d R . . . .
N5 N 0.6688(3) 0.0471(5) 0.6887(2) 0.0386(9) Uani 1 1 d . . . . .
H5A H 0.686066 0.150877 0.672869 0.046 Uiso 1 1 d R . . . .
H5B H 0.650596 0.069357 0.729349 0.046 Uiso 1 1 d R . . . .
H5C H 0.715776 -0.026083 0.698879 0.046 Uiso 1 1 d R . . . .
H5D H 0.625226 0.007677 0.657629 0.046 Uiso 1 1 d R . . . .
N3 N 0.3586(2) 0.7429(5) 0.87661(19) 0.0301(8) Uani 1 1 d . . . . .
H3A H 0.318485 0.746902 0.834822 0.036 Uiso 1 1 d R . . . .
H3B H 0.410905 0.710942 0.867291 0.036 Uiso 1 1 d R . . . .
H3C H 0.341855 0.662112 0.905641 0.036 Uiso 1 1 d R . . . .
H3D H 0.363445 0.850952 0.897201 0.036 Uiso 1 1 d R . . . .

loop_
_atom_site_aniso_label
_atom_site_aniso_U_11
_atom_site_aniso_U_22
_atom_site_aniso_U_33
_atom_site_aniso_U_23
_atom_site_aniso_U_13
_atom_site_aniso_U_12
Zr1 0.01034(18) 0.01465(19) 0.01388(18) -0.00048(11) 0.00109(12) -0.00007(11)
Zr2 0.01262(18) 0.01470(19) 0.01350(18) -0.00139(11) 0.00295(12) -0.00001(12)
Zr3 0.01272(18) 0.01500(19) 0.01347(18) 0.00171(11) 0.00203(12) -0.00034(12)
P1 0.0115(4) 0.0143(4) 0.0148(4) -0.0003(3) 0.0006(3) 0.0013(3)
P2 0.0151(4) 0.0149(4) 0.0140(4) -0.0011(3) 0.0025(3) 0.0016(3)
P3 0.0139(4) 0.0167(4) 0.0124(4) -0.0002(3) 0.0008(3) 0.0023(3)
F1 0.0334(13) 0.0182(11) 0.0286(12) -0.0061(9) 0.0087(10) -0.0016(9)
F2 0.0304(14) 0.066(2) 0.0262(13) 0.0097(12) 0.0158(11) -0.0011(12)
F4 0.0281(12) 0.0281(12) 0.0269(12) 0.0039(10) -0.0025(9) 0.0075(10)
F5 0.0209(11) 0.0280(13) 0.0489(15) 0.0005(11) 0.0117(10) -0.0068(10)
F6 0.0304(13) 0.0319(13) 0.0256(12) 0.0090(10) 0.0000(10) 0.0082(11)
F3 0.0368(14) 0.0352(14) 0.0358(13) -0.0039(11) 0.0172(11) -0.0165(12)
O7 0.0222(13) 0.0207(14) 0.0235(13) -0.0077(11) 0.0043(10) -0.0013(11)
O10 0.0156(14) 0.051(2) 0.0280(15) 0.0090(13) -0.0045(11) -0.0005(12)
O1 0.0154(13) 0.0409(17) 0.0397(17) -0.0024(14) -0.0057(12) -0.0012(13)
O6 0.0229(14) 0.0341(16) 0.0276(14) 0.0003(13) -0.0045(11) 0.0100(13)
O8 0.0377(17) 0.0235(14) 0.0289(15) 0.0050(12) -0.0003(12) -0.0105(13)
O12 0.0401(18) 0.0225(15) 0.0418(18) -0.0073(13) 0.0038(14) 0.0019(13)
O5 0.0273(15) 0.0392(17) 0.0226(14) -0.0048(13) 0.0104(11) 0.0051(13)
O9 0.0249(14) 0.0380(17) 0.0202(13) -0.0063(12) 0.0104(11) 0.0024(13)
O11 0.0247(14) 0.0372(16) 0.0180(12) 0.0096(12) 0.0034(10) 0.0087(12)
O4 0.0314(15) 0.0277(15) 0.0209(13) 0.0038(11) 0.0057(11) 0.0003(12)
O3 0.0265(15) 0.0394(18) 0.0264(14) 0.0055(13) 0.0120(12) 0.0163(13)
O2 0.0365(17) 0.0161(14) 0.0374(17) 0.0000(12) -0.0024(13) 0.0004(12)
O3W 0.0272(13) 0.0145(12) 0.0162(12) -0.0040(9) 0.0112(10) 0.0038(10)
O2W 0.0125(11) 0.0136(11) 0.0177(11) -0.0025(9) 0.0066(9) -0.0062(9)
O1W 0.0323(16) 0.0089(12) 0.0506(19) -0.0047(12) 0.0069(14) -0.0022(11)
N2 0.0235(18) 0.033(2) 0.0269(18) -0.0043(14) 0.0053(14) -0.0051(14)
N1 0.031(2) 0.038(2) 0.0301(19) 0.0047(16) 0.0096(15) -0.0017(16)
N4 0.0285(18) 0.0216(17) 0.038(2) -0.0002(15) 0.0105(16) -0.0021(14)
N5 0.042(2) 0.027(2) 0.049(2) 0.0036(17) 0.0134(19) -0.0080(17)
N3 0.0270(19) 0.036(2) 0.0280(18) 0.0008(15) 0.0074(15) 0.0026(15)

loop_
_atom_type_symbol
_atom_type_description
_atom_type_scat_dispersion_real
_atom_type_scat_dispersion_imag
_atom_type_scat_source
F F 0.0171 0.0103 'International Tables Vol C Tables 4.2.6.8 and 6.1.1.4'
H H 0.0000 0.0000 'International Tables Vol C Tables 4.2.6.8 and 6.1.1.4'
N N 0.0061 0.0033 'International Tables Vol C Tables 4.2.6.8 and 6.1.1.4'
O O 0.0106 0.0060 'International Tables Vol C Tables 4.2.6.8 and 6.1.1.4'
P P 0.1023 0.0942 'International Tables Vol C Tables 4.2.6.8 and 6.1.1.4'
Zr Zr -2.9673 0.5597 'International Tables Vol C Tables 4.2.6.8 and 6.1.1.4'

loop_
_geom_angle_atom_site_label_1
_geom_angle_atom_site_label_2
_geom_angle_atom_site_label_3
_geom_angle
_geom_angle_site_symmetry_1
_geom_angle_site_symmetry_3
_geom_angle_publ_flag
F1 Zr1 O10 91.22(12) . . ?
F1 Zr1 O1 86.20(12) . . ?
F1 Zr1 O5 83.72(12) . . ?
F2 Zr1 F1 92.43(11) . . ?
F2 Zr1 O10 86.64(12) . . ?
F2 Zr1 O1 87.35(13) . . ?
F2 Zr1 O5 176.05(13) . . ?
F2 Zr1 O1W 94.89(13) . . ?
O10 Zr1 O1 173.35(13) . . ?
O10 Zr1 O5 92.61(12) . . ?
O1 Zr1 O5 93.20(13) . . ?
O1W Zr1 F1 171.82(12) . . ?
O1W Zr1 O10 92.86(14) . . ?
O1W Zr1 O1 90.47(14) . . ?
O1W Zr1 O5 89.02(13) . . ?
F4 Zr2 O7 86.93(10) . 3_666 ?
F4 Zr2 O6 175.24(11) . . ?
F4 Zr2 O9 90.01(11) . . ?
F3 Zr2 F4 91.70(11) . . ?
F3 Zr2 O7 89.15(11) . 3_666 ?
F3 Zr2 O6 91.55(12) . . ?
F3 Zr2 O9 91.79(11) . . ?
F3 Zr2 O2W 175.31(10) . . ?
O6 Zr2 O7 89.64(11) . 3_666 ?
O9 Zr2 O7 176.82(11) . 3_666 ?
O9 Zr2 O6 93.37(12) . . ?
O2W Zr2 F4 88.19(11) . . ?
O2W Zr2 O7 86.16(10) . 3_666 ?
O2W Zr2 O6 88.30(12) . . ?
O2W Zr2 O9 92.90(11) . . ?
F5 Zr3 F6 91.58(11) . . ?
F5 Zr3 O11 91.49(12) . . ?
F5 Zr3 O4 91.82(11) . 4_676 ?
F5 Zr3 O3 179.71(12) . 2_546 ?
F6 Zr3 O11 175.73(11) . . ?
F6 Zr3 O4 91.55(11) . 4_676 ?
F6 Zr3 O3 88.47(12) . 2_546 ?
O11 Zr3 O3 88.44(12) . 2_546 ?
O4 Zr3 O11 85.40(11) 4_676 . ?
O4 Zr3 O3 87.89(12) 4_676 2_546 ?
O3W Zr3 F5 93.10(11) . . ?
O3W Zr3 F6 92.33(10) . . ?
O3W Zr3 O11 90.45(11) . . ?
O3W Zr3 O4 173.65(11) . 4_676 ?
O3W Zr3 O3 87.19(12) . 2_546 ?
O1 P1 O4 110.33(18) . . ?
O1 P1 O3 108.82(18) . . ?
O1 P1 O2 108.31(18) . . ?
O4 P1 O2 108.63(17) . . ?
O3 P1 O4 109.95(16) . . ?
O3 P1 O2 110.79(19) . . ?
O7 P2 O6 109.92(16) . . ?
O7 P2 O8 108.98(16) . . ?
O6 P2 O8 109.08(18) . . ?
O5 P2 O7 109.57(17) . . ?
O5 P2 O6 109.66(17) . . ?
O5 P2 O8 109.62(19) . . ?
O10 P3 O9 108.64(17) . . ?
O10 P3 O11 106.53(17) . . ?
O12 P3 O10 112.06(19) . . ?
O12 P3 O9 109.75(19) . . ?
O12 P3 O11 111.09(18) . . ?
O9 P3 O11 108.65(17) . . ?
P2 O7 Zr2 140.75(17) . 3_666 ?
P3 O10 Zr1 168.4(2) . . ?
P1 O1 Zr1 161.2(2) . . ?
P2 O6 Zr2 167.7(2) . . ?
P2 O5 Zr1 152.9(2) . . ?
P3 O9 Zr2 149.04(18) . . ?
P3 O11 Zr3 147.66(18) . . ?
P1 O4 Zr3 151.85(19) . 4_575 ?
P1 O3 Zr3 150.75(18) . 2_556 ?

loop_
_geom_bond_atom_site_label_1
_geom_bond_atom_site_label_2
_geom_bond_distance
_geom_bond_site_symmetry_2
_geom_bond_publ_flag
Zr1 F1 2.017(2) . ?
Zr1 F2 1.994(2) . ?
Zr1 O10 2.035(3) . ?
Zr1 O1 2.065(3) . ?
Zr1 O5 2.076(3) . ?
Zr1 O1W 1.995(3) . ?
Zr2 F4 2.006(2) . ?
Zr2 F3 2.004(2) . ?
Zr2 O7 2.089(3) 3_666 ?
Zr2 O6 2.048(3) . ?
Zr2 O9 2.040(3) . ?
Zr2 O2W 2.005(2) . ?
Zr3 F5 1.968(2) . ?
Zr3 F6 2.004(2) . ?
Zr3 O11 2.087(3) . ?
Zr3 O4 2.086(3) 4_676 ?
Zr3 O3 2.106(3) 2_546 ?
Zr3 O3W 1.957(2) . ?
P1 O1 1.515(3) . ?
P1 O4 1.524(3) . ?
P1 O3 1.521(3) . ?
P1 O2 1.534(3) . ?
P2 O7 1.527(3) . ?
P2 O6 1.531(3) . ?
P2 O8 1.537(3) . ?
P2 O5 1.510(3) . ?
P3 O10 1.530(3) . ?
P3 O12 1.494(3) . ?
P3 O9 1.531(3) . ?
P3 O11 1.538(3) . ?
